data_7108144
loop_
_publ_author_name
'Yu-Ting Lee'
'Yeong-Jiunn Jang'
'Siang-en Syu'
'Shu-Chi Chou'
'Chia-Jui Lee'
'Wenwei Lin'

_publ_section_title
;
 Preparation of functional benzofurans and indoles via chemoselective
 intramolecular Wittig reactions
;
_journal_name_full Chem.Commun.
_journal_page_first 8135
_journal_paper_doi 10.1039/c2cc33972b
_journal_volume 48
_journal_year 2012
_chemical_formula_moiety 'C36 H27 N O4 S'
_chemical_formula_sum 'C36 H27 N O4 S'
_chemical_formula_weight 569.65
_chemical_name_systematic
;
?
;
_space_group_IT_number 2
_symmetry_cell_setting triclinic
_symmetry_space_group_name_Hall '-P 1'
_symmetry_space_group_name_H-M 'P -1'
_atom_sites_solution_hydrogens geom
_atom_sites_solution_primary direct
_atom_sites_solution_secondary difmap
_audit_creation_method SHELXL-97
_cell_angle_alpha 66.139(11)
_cell_angle_beta 78.522(7)
_cell_angle_gamma 76.820(7)
_cell_formula_units_Z 4
_cell_length_a 9.443(4)
_cell_length_b 17.398(8)
_cell_length_c 19.970(9)
_cell_measurement_reflns_used 0
_cell_measurement_temperature 200(2)
_cell_measurement_theta_max 0
_cell_measurement_theta_min 0
_cell_volume 2900(2)
_computing_molecular_graphics 'Ortep-3 for Windows (Farrugia, 1997)'
_computing_publication_material 'WinGX publication routines (Farrugia, 1999)'
_computing_structure_refinement 'SHELXL-97 (Sheldrick, 1997)'
_computing_structure_solution 'SHELXS-86 (Sheldrick, 1986)'
_diffrn_ambient_temperature 200(2)
_diffrn_measured_fraction_theta_full 0.952
_diffrn_measured_fraction_theta_max 0.952
_diffrn_radiation_monochromator graphite
_diffrn_radiation_source 'fine-focus sealed tube'
_diffrn_radiation_type MoK\a
_diffrn_radiation_wavelength 0.71073
_diffrn_reflns_av_R_equivalents 0.0697
_diffrn_reflns_av_sigmaI/netI 0.1021
_diffrn_reflns_limit_h_max 11
_diffrn_reflns_limit_h_min -11
_diffrn_reflns_limit_k_max 19
_diffrn_reflns_limit_k_min -20
_diffrn_reflns_limit_l_max 23
_diffrn_reflns_limit_l_min -22
_diffrn_reflns_number 22189
_diffrn_reflns_theta_full 25.04
_diffrn_reflns_theta_max 25.04
_diffrn_reflns_theta_min 1.30
_exptl_absorpt_coefficient_mu 0.153
_exptl_absorpt_correction_T_max 0.9939
_exptl_absorpt_correction_T_min 0.9314
_exptl_absorpt_correction_type multi-scan
_exptl_crystal_colour colorless
_exptl_crystal_density_diffrn 1.304
_exptl_crystal_density_method 'not measured'
_exptl_crystal_description prism
_exptl_crystal_F_000 1192
_exptl_crystal_size_max 0.47
_exptl_crystal_size_mid 0.34
_exptl_crystal_size_min 0.04
_refine_diff_density_max 1.285
_refine_diff_density_min -0.569
_refine_diff_density_rms 0.105
_refine_ls_extinction_method none
_refine_ls_goodness_of_fit_ref 1.002
_refine_ls_hydrogen_treatment constr
_refine_ls_matrix_type full
_refine_ls_number_parameters 757
_refine_ls_number_reflns 9779
_refine_ls_number_restraints 0
_refine_ls_restrained_S_all 1.002
_refine_ls_R_factor_all 0.1482
_refine_ls_R_factor_gt 0.0994
_refine_ls_shift/su_max 0.003
_refine_ls_shift/su_mean 0.000
_refine_ls_structure_factor_coef Fsqd
_refine_ls_weighting_details 'calc w=1/[\s^2^(Fo^2^)+(0.1728P)^2^+4.6887P] where P=(Fo^2^+2Fc^2^)/3'
_refine_ls_weighting_scheme calc
_refine_ls_wR_factor_gt 0.2563
_refine_ls_wR_factor_ref 0.2963
_reflns_number_gt 6099
_reflns_number_total 9779
_reflns_threshold_expression >2sigma(I)
_cod_data_source_file c2cc33972b.txt
_cod_data_source_block a13435
_cod_database_code 7108144

loop_
_symmetry_equiv_pos_as_xyz
'x, y, z'
'-x, -y, -z'

loop_
_atom_site_label
_atom_site_type_symbol
_atom_site_fract_x
_atom_site_fract_y
_atom_site_fract_z
_atom_site_U_iso_or_equiv
_atom_site_adp_type
_atom_site_occupancy
_atom_site_symmetry_multiplicity
_atom_site_calc_flag
_atom_site_refinement_flags
_atom_site_disorder_assembly
_atom_site_disorder_group
C1 C 0.1056(6) 0.8865(3) 0.5110(3) 0.0301(12) Uani 1 1 d . A 1
C2 C 0.0007(7) 0.8772(4) 0.5709(3) 0.0435(15) Uani 1 1 d . A 1
H2 H -0.0850 0.8557 0.5737 0.052 Uiso 1 1 calc R A 1
C3 C 0.0206(7) 0.8994(4) 0.6270(4) 0.0497(17) Uani 1 1 d . A 1
H3 H -0.0536 0.8943 0.6677 0.060 Uiso 1 1 calc R A 1
C4 C 0.1450(7) 0.9286(4) 0.6253(3) 0.0374(13) Uani 1 1 d . A 1
C5 C 0.1649(8) 0.9528(4) 0.6873(4) 0.0524(17) Uani 1 1 d . A 1
H5A H 0.2592 0.9725 0.6766 0.079 Uiso 1 1 calc R A 1
H5B H 0.1630 0.9030 0.7337 0.079 Uiso 1 1 calc R A 1
H5C H 0.0855 0.9985 0.6917 0.079 Uiso 1 1 calc R A 1
C6 C 0.2482(7) 0.9390(4) 0.5635(3) 0.0462(15) Uani 1 1 d . A 1
H6 H 0.3326 0.9621 0.5600 0.055 Uiso 1 1 calc R A 1
C7 C 0.2315(7) 0.9166(4) 0.5075(3) 0.0426(15) Uani 1 1 d . A 1
H7 H 0.3056 0.9217 0.4667 0.051 Uiso 1 1 calc R A 1
C8 C 0.0781(6) 0.6940(3) 0.5270(3) 0.0289(12) Uani 1 1 d . A 1
C9 C -0.0718(6) 0.6947(4) 0.5482(3) 0.0364(13) Uani 1 1 d . A 1
H9 H -0.1418 0.7409 0.5228 0.044 Uiso 1 1 calc R A 1
C10 C -0.1143(6) 0.6250(4) 0.6078(3) 0.0394(14) Uani 1 1 d . A 1
H10 H -0.2155 0.6242 0.6248 0.047 Uiso 1 1 calc R A 1
C11 C -0.0123(6) 0.5564(4) 0.6431(3) 0.0405(14) Uani 1 1 d . A 1
H11 H -0.0454 0.5088 0.6830 0.049 Uiso 1 1 calc R A 1
C12 C 0.1355(6) 0.5554(3) 0.6220(3) 0.0329(13) Uani 1 1 d . A 1
H12 H 0.2044 0.5080 0.6468 0.040 Uiso 1 1 calc R A 1
C13 C 0.1817(6) 0.6256(3) 0.5631(3) 0.0282(12) Uani 1 1 d . A 1
C14 C 0.3255(6) 0.6436(3) 0.5247(3) 0.0296(12) Uani 1 1 d . A 1
C15 C 0.3069(6) 0.7214(3) 0.4672(3) 0.0284(12) Uani 1 1 d . A 1
C16 C 0.4197(6) 0.7632(3) 0.4111(3) 0.0302(12) Uani 1 1 d . A 1
C17 C 0.5418(7) 0.7744(4) 0.4336(4) 0.0446(15) Uani 1 1 d . A 1
H17 H 0.5495 0.7551 0.4847 0.054 Uiso 1 1 calc R A 1
C18 C 0.6513(8) 0.8129(5) 0.3828(4) 0.061(2) Uani 1 1 d . A 1
H18 H 0.7331 0.8209 0.3989 0.073 Uiso 1 1 calc R A 1
C19 C 0.6412(8) 0.8402(4) 0.3075(4) 0.0576(19) Uani 1 1 d . A 1
H19 H 0.7161 0.8670 0.2721 0.069 Uiso 1 1 calc R A 1
C20 C 0.5239(7) 0.8281(4) 0.2850(4) 0.0471(16) Uani 1 1 d . A 1
H20 H 0.5179 0.8466 0.2338 0.056 Uiso 1 1 calc R A 1
C21 C 0.4131(7) 0.7895(3) 0.3354(3) 0.0368(13) Uani 1 1 d . A 1
H21 H 0.3328 0.7808 0.3187 0.044 Uiso 1 1 calc R A 1
C22 C 0.4658(6) 0.5863(3) 0.5375(3) 0.0311(12) Uani 1 1 d . A 1
H22 H 0.5278 0.5801 0.4957 0.037 Uiso 1 1 calc R A 1
C23 C 0.5132(5) 0.5427(3) 0.6027(3) 0.0279(12) Uani 1 1 d . A 1
C24 C 0.6495(6) 0.4804(3) 0.6200(3) 0.0298(12) Uani 1 1 d . A 1
C25 C 0.7613(6) 0.4736(4) 0.5645(3) 0.0390(14) Uani 1 1 d . A 1
H25 H 0.7502 0.5097 0.5146 0.047 Uiso 1 1 calc R A 1
C26 C 0.8877(7) 0.4153(4) 0.5808(4) 0.0475(16) Uani 1 1 d . A 1
H26 H 0.9642 0.4120 0.5427 0.057 Uiso 1 1 calc R A 1
C27 C 0.9023(7) 0.3612(4) 0.6537(4) 0.0485(17) Uani 1 1 d . A 1
H27 H 0.9879 0.3195 0.6651 0.058 Uiso 1 1 calc R A 1
C28 C 0.7936(7) 0.3676(4) 0.7095(4) 0.0481(16) Uani 1 1 d . A 1
H28 H 0.8052 0.3310 0.7592 0.058 Uiso 1 1 calc R A 1
C29 C 0.6678(6) 0.4269(3) 0.6934(3) 0.0379(13) Uani 1 1 d . A 1
H29 H 0.5936 0.4316 0.7321 0.045 Uiso 1 1 calc R A 1
C30 C 0.4136(6) 0.6258(3) 0.6751(3) 0.0331(13) Uani 1 1 d . A 1
C31 C 0.3030(6) 0.6312(3) 0.7373(3) 0.0306(12) Uani 1 1 d . A 1
C32 C 0.2597(7) 0.7092(4) 0.7446(4) 0.0453(15) Uani 1 1 d . A 1
H32 H 0.3011 0.7573 0.7102 0.054 Uiso 1 1 calc R A 1
C33 C 0.1552(8) 0.7171(4) 0.8024(4) 0.0552(18) Uani 1 1 d . A 1
H33 H 0.1248 0.7708 0.8070 0.066 Uiso 1 1 calc R A 1
C34 C 0.0965(7) 0.6488(4) 0.8522(4) 0.0501(16) Uani 1 1 d . A 1
H34 H 0.0262 0.6545 0.8918 0.060 Uiso 1 1 calc R A 1
C35 C 0.1394(7) 0.5699(4) 0.8451(3) 0.0466(15) Uani 1 1 d . A 1
H35 H 0.0973 0.5222 0.8796 0.056 Uiso 1 1 calc R A 1
C36 C 0.2430(6) 0.5610(4) 0.7879(3) 0.0387(14) Uani 1 1 d . A 1
H36 H 0.2728 0.5072 0.7833 0.046 Uiso 1 1 calc R A 1
C37 C 0.4827(6) 0.3816(3) 0.0086(3) 0.0294(12) Uani 1 1 d . B 1
C38 C 0.3353(6) 0.4145(4) 0.0037(3) 0.0452(15) Uani 1 1 d . B 1
H38 H 0.2912 0.4199 -0.0371 0.054 Uiso 1 1 calc R B 1
C39 C 0.2537(7) 0.4393(4) 0.0590(4) 0.0496(16) Uani 1 1 d . B 1
H39 H 0.1538 0.4643 0.0546 0.060 Uiso 1 1 calc R B 1
C40 C 0.3126(7) 0.4291(4) 0.1207(3) 0.0384(14) Uani 1 1 d . B 1
C41 C 0.2220(8) 0.4543(4) 0.1822(4) 0.0549(18) Uani 1 1 d . B 1
H41A H 0.1206 0.4760 0.1711 0.082 Uiso 1 1 calc R B 1
H41B H 0.2623 0.4988 0.1869 0.082 Uiso 1 1 calc R B 1
H41C H 0.2242 0.4045 0.2287 0.082 Uiso 1 1 calc R B 1
C42 C 0.4594(8) 0.3972(5) 0.1236(3) 0.0523(17) Uani 1 1 d . B 1
H42 H 0.5033 0.3918 0.1645 0.063 Uiso 1 1 calc R B 1
C43 C 0.5452(7) 0.3726(4) 0.0681(4) 0.0500(17) Uani 1 1 d . B 1
H43 H 0.6462 0.3498 0.0716 0.060 Uiso 1 1 calc R B 1
C44 C 0.6591(6) 0.1879(3) 0.0230(3) 0.0315(12) Uani 1 1 d . B 1
C45 C 0.7898(6) 0.1886(4) 0.0456(3) 0.0368(13) Uani 1 1 d . B 1
H45 H 0.8406 0.2357 0.0219 0.044 Uiso 1 1 calc R B 1
C46 C 0.8415(7) 0.1181(4) 0.1036(3) 0.0438(15) Uani 1 1 d . B 1
H46 H 0.9281 0.1174 0.1213 0.053 Uiso 1 1 calc R B 1
C47 C 0.7706(6) 0.0478(4) 0.1370(3) 0.0413(14) Uani 1 1 d . B 1
H47 H 0.8116 -0.0007 0.1757 0.050 Uiso 1 1 calc R B 1
C48 C 0.6401(6) 0.0472(3) 0.1147(3) 0.0355(13) Uani 1 1 d . B 1
H48 H 0.5910 -0.0007 0.1382 0.043 Uiso 1 1 calc R B 1
C49 C 0.5839(6) 0.1185(3) 0.0572(3) 0.0323(12) Uani 1 1 d . B 1
C50 C 0.4567(6) 0.1369(3) 0.0190(3) 0.0338(13) Uani 1 1 d . B 1
C51 C 0.4576(6) 0.2155(3) -0.0363(3) 0.0297(12) Uani 1 1 d . B 1
C52 C 0.3524(6) 0.2597(3) -0.0905(3) 0.0319(12) Uani 1 1 d . B 1
C53 C 0.2035(6) 0.2747(4) -0.0675(4) 0.0425(15) Uani 1 1 d . B 1
H53 H 0.1711 0.2558 -0.0161 0.051 Uiso 1 1 calc R B 1
C54 C 0.1016(7) 0.3158(4) -0.1162(4) 0.0529(17) Uani 1 1 d . B 1
H54 H 0.0005 0.3258 -0.0990 0.063 Uiso 1 1 calc R B 1
C55 C 0.1491(8) 0.3426(4) -0.1916(4) 0.0539(18) Uani 1 1 d . B 1
H55 H 0.0802 0.3713 -0.2262 0.065 Uiso 1 1 calc R B 1
C56 C 0.2967(8) 0.3273(4) -0.2160(4) 0.0482(16) Uani 1 1 d . B 1
H56 H 0.3284 0.3455 -0.2674 0.058 Uiso 1 1 calc R B 1
C57 C 0.3983(7) 0.2858(4) -0.1664(3) 0.0390(14) Uani 1 1 d . B 1
H57 H 0.4992 0.2750 -0.1837 0.047 Uiso 1 1 calc R B 1
C58 C 0.3523(6) 0.0794(3) 0.0342(3) 0.0327(12) Uani 1 1 d . B 1
H58 H 0.3287 0.0717 -0.0065 0.039 Uiso 1 1 calc R B 1
C59 C 0.2880(6) 0.0369(3) 0.1013(3) 0.0304(12) Uani 1 1 d . B 1
C60 C 0.1928(6) -0.0277(3) 0.1236(3) 0.0300(12) Uani 1 1 d . B 1
C61 C 0.1479(7) -0.0511(4) 0.0733(3) 0.0414(15) Uani 1 1 d . B 1
H61 H 0.1796 -0.0248 0.0223 0.050 Uiso 1 1 calc R B 1
C62 C 0.0580(7) -0.1119(4) 0.0961(4) 0.0512(17) Uani 1 1 d . B 1
H62 H 0.0261 -0.1255 0.0606 0.061 Uiso 1 1 calc R B 1
C63 C 0.0149(7) -0.1526(4) 0.1696(4) 0.0459(16) Uani 1 1 d . B 1
H63 H -0.0451 -0.1952 0.1855 0.055 Uiso 1 1 calc R B 1
C64 C 0.0598(7) -0.1308(4) 0.2205(4) 0.0435(15) Uani 1 1 d . B 1
H64 H 0.0299 -0.1585 0.2716 0.052 Uiso 1 1 calc R B 1
C65 C 0.1478(6) -0.0691(3) 0.1978(3) 0.0362(13) Uani 1 1 d . B 1
H65 H 0.1778 -0.0549 0.2334 0.043 Uiso 1 1 calc R B 1
C66 C 0.2576(6) 0.1243(4) 0.1702(3) 0.0342(13) Uani 1 1 d . B 1
C67 C 0.3098(6) 0.1306(3) 0.2330(3) 0.0320(12) Uani 1 1 d . B 1
C68 C 0.2807(7) 0.2096(4) 0.2394(4) 0.0464(16) Uani 1 1 d . B 1
H68 H 0.2301 0.2576 0.2039 0.056 Uiso 1 1 calc R B 1
C69 C 0.3253(8) 0.2182(5) 0.2973(4) 0.0557(18) Uani 1 1 d . B 1
H69 H 0.3036 0.2719 0.3022 0.067 Uiso 1 1 calc R B 1
C70 C 0.4008(8) 0.1494(4) 0.3478(4) 0.0525(17) Uani 1 1 d . B 1
H70 H 0.4333 0.1559 0.3870 0.063 Uiso 1 1 calc R B 1
C71 C 0.4299(7) 0.0708(4) 0.3420(3) 0.0438(15) Uani 1 1 d . B 1
H71 H 0.4802 0.0232 0.3779 0.053 Uiso 1 1 calc R B 1
C72 C 0.3859(6) 0.0609(4) 0.2838(3) 0.0381(14) Uani 1 1 d . B 1
H72 H 0.4079 0.0072 0.2790 0.046 Uiso 1 1 calc R B 1
N1 N 0.1530(5) 0.7537(3) 0.4655(2) 0.0280(10) Uani 1 1 d . A 1
N2 N 0.5845(5) 0.2476(3) -0.0367(2) 0.0301(10) Uani 1 1 d . B 1
O1 O 0.1746(4) 0.9016(2) 0.3743(2) 0.0383(9) Uani 1 1 d . A 1
O2 O -0.0677(4) 0.8635(2) 0.4367(2) 0.0350(9) Uani 1 1 d . A 1
O3 O 0.4235(4) 0.5510(2) 0.66559(19) 0.0301(8) Uani 1 1 d . A 1
O4 O 0.4884(5) 0.6786(3) 0.6379(2) 0.0489(11) Uani 1 1 d . A 1
O5 O 0.7385(4) 0.3576(2) -0.0647(2) 0.0320(9) Uani 1 1 d . B 1
O6 O 0.5167(4) 0.3963(2) -0.1282(2) 0.0408(10) Uani 1 1 d . B 1
O7 O 0.3217(4) 0.0497(2) 0.16138(19) 0.0319(9) Uani 1 1 d . B 1
O8 O 0.1700(5) 0.1758(3) 0.1323(2) 0.0496(11) Uani 1 1 d . B 1
S1 S 0.08517(15) 0.85831(8) 0.43892(7) 0.0298(4) Uani 1 1 d . A 1
S2 S 0.58730(15) 0.35276(8) -0.06316(8) 0.0319(4) Uani 1 1 d . B 1

loop_
_atom_site_aniso_label
_atom_site_aniso_U_11
_atom_site_aniso_U_22
_atom_site_aniso_U_33
_atom_site_aniso_U_23
_atom_site_aniso_U_13
_atom_site_aniso_U_12
C1 0.032(3) 0.024(3) 0.030(3) -0.008(2) -0.005(2) -0.003(2)
C2 0.037(3) 0.050(4) 0.050(4) -0.028(3) 0.011(3) -0.018(3)
C3 0.054(4) 0.057(4) 0.044(4) -0.030(3) 0.015(3) -0.018(3)
C4 0.048(4) 0.033(3) 0.030(3) -0.012(3) -0.009(3) -0.001(3)
C5 0.068(5) 0.052(4) 0.046(4) -0.028(3) -0.015(3) 0.000(3)
C6 0.045(4) 0.058(4) 0.045(4) -0.024(3) -0.010(3) -0.013(3)
C7 0.041(4) 0.062(4) 0.035(3) -0.026(3) 0.002(3) -0.020(3)
C8 0.028(3) 0.028(3) 0.035(3) -0.015(3) -0.003(2) -0.007(2)
C9 0.032(3) 0.036(3) 0.044(4) -0.020(3) -0.001(3) -0.003(2)
C10 0.035(3) 0.039(3) 0.053(4) -0.027(3) 0.001(3) -0.011(3)
C11 0.042(4) 0.038(3) 0.045(4) -0.018(3) 0.006(3) -0.018(3)
C12 0.041(3) 0.027(3) 0.029(3) -0.008(3) 0.001(2) -0.011(2)
C13 0.034(3) 0.026(3) 0.027(3) -0.012(2) -0.002(2) -0.006(2)
C14 0.032(3) 0.028(3) 0.035(3) -0.016(3) -0.004(2) -0.009(2)
C15 0.028(3) 0.031(3) 0.027(3) -0.010(2) -0.008(2) -0.003(2)
C16 0.032(3) 0.024(3) 0.031(3) -0.007(2) -0.003(2) -0.003(2)
C17 0.049(4) 0.040(3) 0.044(4) -0.005(3) -0.018(3) -0.015(3)
C18 0.049(4) 0.058(4) 0.069(5) -0.007(4) -0.006(4) -0.026(3)
C19 0.048(4) 0.046(4) 0.063(5) -0.004(4) 0.005(3) -0.018(3)
C20 0.059(4) 0.037(3) 0.039(4) -0.011(3) 0.006(3) -0.010(3)
C21 0.047(4) 0.030(3) 0.034(3) -0.012(3) -0.002(3) -0.007(2)
C22 0.030(3) 0.029(3) 0.035(3) -0.014(3) -0.001(2) -0.004(2)
C23 0.026(3) 0.028(3) 0.031(3) -0.012(2) 0.000(2) -0.007(2)
C24 0.029(3) 0.026(3) 0.038(3) -0.016(3) -0.008(2) -0.001(2)
C25 0.039(3) 0.046(3) 0.037(3) -0.023(3) -0.005(3) -0.002(3)
C26 0.035(4) 0.058(4) 0.060(4) -0.041(4) -0.008(3) 0.008(3)
C27 0.038(4) 0.037(3) 0.077(5) -0.030(4) -0.019(3) 0.006(3)
C28 0.051(4) 0.033(3) 0.054(4) -0.007(3) -0.015(3) -0.004(3)
C29 0.039(3) 0.030(3) 0.039(3) -0.007(3) -0.009(3) -0.002(2)
C30 0.033(3) 0.036(3) 0.036(3) -0.019(3) -0.005(3) -0.005(2)
C31 0.029(3) 0.036(3) 0.031(3) -0.017(3) -0.005(2) -0.002(2)
C32 0.051(4) 0.035(3) 0.050(4) -0.020(3) -0.001(3) -0.003(3)
C33 0.061(5) 0.049(4) 0.060(5) -0.036(4) -0.002(4) 0.007(3)
C34 0.044(4) 0.052(4) 0.047(4) -0.022(3) 0.006(3) 0.004(3)
C35 0.042(4) 0.054(4) 0.041(4) -0.019(3) 0.001(3) -0.005(3)
C36 0.034(3) 0.040(3) 0.044(4) -0.021(3) -0.005(3) 0.000(2)
C37 0.027(3) 0.030(3) 0.028(3) -0.008(2) -0.001(2) -0.006(2)
C38 0.031(3) 0.065(4) 0.039(4) -0.023(3) -0.010(3) 0.004(3)
C39 0.036(4) 0.062(4) 0.044(4) -0.020(3) -0.001(3) 0.002(3)
C40 0.045(4) 0.037(3) 0.033(3) -0.015(3) 0.005(3) -0.013(3)
C41 0.064(5) 0.053(4) 0.049(4) -0.026(4) 0.011(3) -0.016(3)
C42 0.059(5) 0.075(5) 0.035(4) -0.034(4) -0.011(3) -0.003(4)
C43 0.037(4) 0.065(4) 0.057(4) -0.036(4) -0.010(3) 0.001(3)
C44 0.029(3) 0.030(3) 0.031(3) -0.009(3) -0.003(2) -0.001(2)
C45 0.031(3) 0.036(3) 0.043(4) -0.016(3) -0.009(3) 0.000(2)
C46 0.037(3) 0.047(4) 0.049(4) -0.020(3) -0.011(3) -0.002(3)
C47 0.037(3) 0.043(3) 0.040(4) -0.013(3) -0.013(3) 0.005(3)
C48 0.036(3) 0.027(3) 0.036(3) -0.006(3) -0.002(3) -0.003(2)
C49 0.028(3) 0.034(3) 0.037(3) -0.019(3) 0.000(2) -0.002(2)
C50 0.040(3) 0.030(3) 0.032(3) -0.013(3) -0.003(2) -0.006(2)
C51 0.031(3) 0.030(3) 0.024(3) -0.007(2) -0.002(2) -0.004(2)
C52 0.033(3) 0.025(3) 0.033(3) -0.007(2) -0.001(2) -0.006(2)
C53 0.032(3) 0.039(3) 0.045(4) -0.010(3) 0.004(3) -0.002(3)
C54 0.036(4) 0.045(4) 0.067(5) -0.010(4) -0.013(3) -0.004(3)
C55 0.059(5) 0.031(3) 0.069(5) -0.003(3) -0.035(4) -0.007(3)
C56 0.064(5) 0.037(3) 0.041(4) -0.005(3) -0.018(3) -0.011(3)
C57 0.042(4) 0.038(3) 0.035(3) -0.012(3) -0.003(3) -0.007(3)
C58 0.037(3) 0.028(3) 0.035(3) -0.013(3) -0.003(2) -0.006(2)
C59 0.034(3) 0.028(3) 0.033(3) -0.015(3) -0.008(2) -0.003(2)
C60 0.029(3) 0.025(3) 0.033(3) -0.010(2) -0.003(2) -0.002(2)
C61 0.050(4) 0.051(4) 0.035(3) -0.025(3) 0.004(3) -0.021(3)
C62 0.055(4) 0.061(4) 0.057(4) -0.041(4) 0.002(3) -0.020(3)
C63 0.046(4) 0.035(3) 0.062(4) -0.023(3) -0.001(3) -0.015(3)
C64 0.045(4) 0.030(3) 0.046(4) -0.004(3) -0.005(3) -0.010(3)
C65 0.042(3) 0.028(3) 0.038(3) -0.009(3) -0.007(3) -0.008(2)
C66 0.031(3) 0.034(3) 0.041(3) -0.020(3) -0.001(3) -0.005(2)
C67 0.031(3) 0.035(3) 0.034(3) -0.016(3) 0.001(2) -0.012(2)
C68 0.057(4) 0.034(3) 0.055(4) -0.023(3) -0.007(3) -0.007(3)
C69 0.069(5) 0.052(4) 0.061(5) -0.036(4) -0.006(4) -0.011(3)
C70 0.062(5) 0.061(4) 0.045(4) -0.021(4) -0.010(3) -0.025(4)
C71 0.047(4) 0.048(4) 0.040(4) -0.017(3) -0.007(3) -0.012(3)
C72 0.041(3) 0.037(3) 0.038(3) -0.015(3) -0.003(3) -0.011(3)
N1 0.028(2) 0.025(2) 0.029(2) -0.007(2) -0.0049(19) -0.0043(18)
N2 0.028(2) 0.033(2) 0.028(2) -0.008(2) 0.0012(19) -0.0108(19)
O1 0.054(3) 0.029(2) 0.026(2) -0.0047(18) -0.0074(18) -0.0047(18)
O2 0.031(2) 0.031(2) 0.045(2) -0.0138(19) -0.0194(17) 0.0025(16)
O3 0.039(2) 0.0245(18) 0.028(2) -0.0128(17) -0.0010(16) -0.0041(15)
O4 0.054(3) 0.049(3) 0.055(3) -0.030(2) 0.013(2) -0.027(2)
O5 0.0202(19) 0.0296(19) 0.041(2) -0.0098(18) 0.0061(16) -0.0097(15)
O6 0.050(3) 0.034(2) 0.031(2) -0.0070(19) 0.0001(18) -0.0070(18)
O7 0.039(2) 0.030(2) 0.030(2) -0.0139(17) -0.0067(16) -0.0057(16)
O8 0.048(3) 0.050(3) 0.056(3) -0.032(2) -0.015(2) 0.012(2)
S1 0.0339(8) 0.0247(7) 0.0315(8) -0.0097(6) -0.0114(6) -0.0014(5)
S2 0.0317(8) 0.0288(7) 0.0321(8) -0.0094(6) 0.0021(6) -0.0079(6)

loop_
_atom_type_symbol
_atom_type_description
_atom_type_scat_dispersion_real
_atom_type_scat_dispersion_imag
_atom_type_scat_source
C C 0.0033 0.0016 'International Tables Vol C Tables 4.2.6.8 and 6.1.1.4'
H H 0.0000 0.0000 'International Tables Vol C Tables 4.2.6.8 and 6.1.1.4'
N N 0.0061 0.0033 'International Tables Vol C Tables 4.2.6.8 and 6.1.1.4'
O O 0.0106 0.0060 'International Tables Vol C Tables 4.2.6.8 and 6.1.1.4'
S S 0.1246 0.1234 'International Tables Vol C Tables 4.2.6.8 and 6.1.1.4'

loop_
_geom_angle_atom_site_label_1
_geom_angle_atom_site_label_2
_geom_angle_atom_site_label_3
_geom_angle
C2 C1 C7 120.2(5)
C2 C1 S1 121.0(4)
C7 C1 S1 118.8(4)
C1 C2 C3 119.6(6)
C1 C2 H2 120.2
C3 C2 H2 120.2
C4 C3 C2 121.5(6)
C4 C3 H3 119.2
C2 C3 H3 119.2
C3 C4 C6 117.7(5)
C3 C4 C5 120.8(6)
C6 C4 C5 121.3(6)
C4 C5 H5A 109.5
C4 C5 H5B 109.5
H5A C5 H5B 109.5
C4 C5 H5C 109.5
H5A C5 H5C 109.5
H5B C5 H5C 109.5
C7 C6 C4 121.7(6)
C7 C6 H6 119.2
C4 C6 H6 119.2
C6 C7 C1 119.2(5)
C6 C7 H7 120.4
C1 C7 H7 120.4
C9 C8 C13 121.9(5)
C9 C8 N1 129.4(5)
C13 C8 N1 108.5(4)
C10 C9 C8 117.1(5)
C10 C9 H9 121.5
C8 C9 H9 121.5
C9 C10 C11 121.3(6)
C9 C10 H10 119.3
C11 C10 H10 119.3
C12 C11 C10 121.7(6)
C12 C11 H11 119.2
C10 C11 H11 119.2
C11 C12 C13 118.3(5)
C11 C12 H12 120.8
C13 C12 H12 120.8
C12 C13 C8 119.7(5)
C12 C13 C14 132.7(5)
C8 C13 C14 107.5(5)
C15 C14 C13 108.2(5)
C15 C14 C22 124.3(5)
C13 C14 C22 127.2(5)
C14 C15 N1 108.8(4)
C14 C15 C16 127.6(5)
N1 C15 C16 123.3(4)
C17 C16 C21 118.5(5)
C17 C16 C15 118.9(5)
C21 C16 C15 122.6(5)
C18 C17 C16 121.1(6)
C18 C17 H17 119.5
C16 C17 H17 119.5
C17 C18 C19 119.5(6)
C17 C18 H18 120.2
C19 C18 H18 120.2
C20 C19 C18 119.8(6)
C20 C19 H19 120.1
C18 C19 H19 120.1
C19 C20 C21 121.3(6)
C19 C20 H20 119.4
C21 C20 H20 119.4
C20 C21 C16 119.8(6)
C20 C21 H21 120.1
C16 C21 H21 120.1
C23 C22 C14 125.2(5)
C23 C22 H22 117.4
C14 C22 H22 117.4
C22 C23 O3 118.5(5)
C22 C23 C24 128.0(5)
O3 C23 C24 113.4(4)
C25 C24 C29 118.9(5)
C25 C24 C23 121.2(5)
C29 C24 C23 120.0(5)
C26 C25 C24 121.0(6)
C26 C25 H25 119.5
C24 C25 H25 119.5
C25 C26 C27 119.4(6)
C25 C26 H26 120.3
C27 C26 H26 120.3
C28 C27 C26 120.5(6)
C28 C27 H27 119.7
C26 C27 H27 119.7
C27 C28 C29 120.2(6)
C27 C28 H28 119.9
C29 C28 H28 119.9
C28 C29 C24 120.0(6)
C28 C29 H29 120.0
C24 C29 H29 120.0
O4 C30 O3 123.2(5)
O4 C30 C31 125.2(5)
O3 C30 C31 111.6(5)
C32 C31 C36 119.9(5)
C32 C31 C30 118.0(5)
C36 C31 C30 122.1(5)
C31 C32 C33 119.9(6)
C31 C32 H32 120.1
C33 C32 H32 120.1
C34 C33 C32 120.6(6)
C34 C33 H33 119.7
C32 C33 H33 119.7
C33 C34 C35 119.9(6)
C33 C34 H34 120.1
C35 C34 H34 120.1
C36 C35 C34 120.3(6)
C36 C35 H35 119.9
C34 C35 H35 119.9
C35 C36 C31 119.5(5)
C35 C36 H36 120.2
C31 C36 H36 120.2
C43 C37 C38 120.4(5)
C43 C37 S2 120.8(4)
C38 C37 S2 118.8(4)
C39 C38 C37 118.9(6)
C39 C38 H38 120.5
C37 C38 H38 120.5
C38 C39 C40 122.1(6)
C38 C39 H39 118.9
C40 C39 H39 118.9
C42 C40 C39 117.6(5)
C42 C40 C41 120.3(6)
C39 C40 C41 122.1(6)
C40 C41 H41A 109.5
C40 C41 H41B 109.5
H41A C41 H41B 109.5
C40 C41 H41C 109.5
H41A C41 H41C 109.5
H41B C41 H41C 109.5
C40 C42 C43 121.6(6)
C40 C42 H42 119.2
C43 C42 H42 119.2
C37 C43 C42 119.3(6)
C37 C43 H43 120.3
C42 C43 H43 120.3
C45 C44 C49 122.0(5)
C45 C44 N2 130.3(5)
C49 C44 N2 107.6(5)
C46 C45 C44 117.1(5)
C46 C45 H45 121.4
C44 C45 H45 121.4
C45 C46 C47 121.8(6)
C45 C46 H46 119.1
C47 C46 H46 119.1
C46 C47 C48 121.1(5)
C46 C47 H47 119.5
C48 C47 H47 119.5
C49 C48 C47 118.2(5)
C49 C48 H48 120.9
C47 C48 H48 120.9
C48 C49 C44 119.8(5)
C48 C49 C50 132.1(5)
C44 C49 C50 108.0(5)
C51 C50 C49 107.4(5)
C51 C50 C58 126.3(5)
C49 C50 C58 126.2(5)
C50 C51 N2 109.1(5)
C50 C51 C52 126.9(5)
N2 C51 C52 123.9(5)
C53 C52 C57 118.2(5)
C53 C52 C51 120.5(5)
C57 C52 C51 121.3(5)
C54 C53 C52 122.4(6)
C54 C53 H53 118.8
C52 C53 H53 118.8
C53 C54 C55 118.8(6)
C53 C54 H54 120.6
C55 C54 H54 120.6
C56 C55 C54 120.0(6)
C56 C55 H55 120.0
C54 C55 H55 120.0
C57 C56 C55 120.7(6)
C57 C56 H56 119.6
C55 C56 H56 119.6
C56 C57 C52 119.9(6)
C56 C57 H57 120.0
C52 C57 H57 120.0
C59 C58 C50 124.7(5)
C59 C58 H58 117.7
C50 C58 H58 117.7
C58 C59 O7 117.4(5)
C58 C59 C60 129.2(5)
O7 C59 C60 113.3(5)
C65 C60 C61 117.8(5)
C65 C60 C59 119.4(5)
C61 C60 C59 122.8(5)
C62 C61 C60 121.4(5)
C62 C61 H61 119.3
C60 C61 H61 119.3
C63 C62 C61 120.3(6)
C63 C62 H62 119.9
C61 C62 H62 119.9
C62 C63 C64 119.2(6)
C62 C63 H63 120.4
C64 C63 H63 120.4
C65 C64 C63 120.7(6)
C65 C64 H64 119.7
C63 C64 H64 119.7
C64 C65 C60 120.7(5)
C64 C65 H65 119.6
C60 C65 H65 119.6
O8 C66 O7 123.2(5)
O8 C66 C67 125.8(5)
O7 C66 C67 111.0(5)
C72 C67 C68 120.2(5)
C72 C67 C66 121.8(5)
C68 C67 C66 118.0(5)
C69 C68 C67 120.0(6)
C69 C68 H68 120.0
C67 C68 H68 120.0
C70 C69 C68 120.1(6)
C70 C69 H69 119.9
C68 C69 H69 119.9
C69 C70 C71 120.3(6)
C69 C70 H70 119.9
C71 C70 H70 119.9
C70 C71 C72 120.4(6)
C70 C71 H71 119.8
C72 C71 H71 119.8
C67 C72 C71 118.9(5)
C67 C72 H72 120.5
C71 C72 H72 120.5
C8 N1 C15 107.0(4)
C8 N1 S1 119.5(3)
C15 N1 S1 122.5(3)
C44 N2 C51 107.8(4)
C44 N2 S2 119.7(3)
C51 N2 S2 122.8(4)
C30 O3 C23 116.8(4)
C66 O7 C59 117.3(4)
O1 S1 O2 120.2(2)
O1 S1 N1 107.5(2)
O2 S1 N1 104.5(2)
O1 S1 C1 109.2(2)
O2 S1 C1 109.2(2)
N1 S1 C1 105.1(2)
O6 S2 O5 120.2(2)
O6 S2 N2 107.5(2)
O5 S2 N2 104.5(2)
O6 S2 C37 109.4(2)
O5 S2 C37 108.7(2)
N2 S2 C37 105.5(2)

loop_
_geom_bond_atom_site_label_1
_geom_bond_atom_site_label_2
_geom_bond_distance
C1 C2 1.372(8)
C1 C7 1.383(8)
C1 S1 1.754(5)
C2 C3 1.380(8)
C2 H2 0.9500
C3 C4 1.373(9)
C3 H3 0.9500
C4 C6 1.388(8)
C4 C5 1.514(8)
C5 H5A 0.9800
C5 H5B 0.9800
C5 H5C 0.9800
C6 C7 1.371(8)
C6 H6 0.9500
C7 H7 0.9500
C8 C9 1.394(7)
C8 C13 1.396(7)
C8 N1 1.429(7)
C9 C10 1.382(8)
C9 H9 0.9500
C10 C11 1.384(9)
C10 H10 0.9500
C11 C12 1.374(8)
C11 H11 0.9500
C12 C13 1.394(7)
C12 H12 0.9500
C13 C14 1.454(7)
C14 C15 1.377(7)
C14 C22 1.463(7)
C15 N1 1.436(6)
C15 C16 1.462(7)
C16 C17 1.396(8)
C16 C21 1.400(8)
C17 C18 1.376(9)
C17 H17 0.9500
C18 C19 1.399(10)
C18 H18 0.9500
C19 C20 1.361(9)
C19 H19 0.9500
C20 C21 1.383(8)
C20 H20 0.9500
C21 H21 0.9500
C22 C23 1.322(7)
C22 H22 0.9500
C23 O3 1.409(6)
C23 C24 1.479(7)
C24 C25 1.394(8)
C24 C29 1.404(8)
C25 C26 1.376(8)
C25 H25 0.9500
C26 C27 1.392(9)
C26 H26 0.9500
C27 C28 1.379(9)
C27 H27 0.9500
C28 C29 1.380(8)
C28 H28 0.9500
C29 H29 0.9500
C30 O4 1.195(6)
C30 O3 1.371(6)
C30 C31 1.475(8)
C31 C32 1.383(8)
C31 C36 1.386(8)
C32 C33 1.393(9)
C32 H32 0.9500
C33 C34 1.353(9)
C33 H33 0.9500
C34 C35 1.395(9)
C34 H34 0.9500
C35 C36 1.383(8)
C35 H35 0.9500
C36 H36 0.9500
C37 C43 1.370(8)
C37 C38 1.386(8)
C37 S2 1.753(5)
C38 C39 1.376(8)
C38 H38 0.9500
C39 C40 1.381(9)
C39 H39 0.9500
C40 C42 1.374(9)
C40 C41 1.510(8)
C41 H41A 0.9800
C41 H41B 0.9800
C41 H41C 0.9800
C42 C43 1.391(9)
C42 H42 0.9500
C43 H43 0.9500
C44 C45 1.400(7)
C44 C49 1.401(7)
C44 N2 1.412(7)
C45 C46 1.373(8)
C45 H45 0.9500
C46 C47 1.387(9)
C46 H46 0.9500
C47 C48 1.395(8)
C47 H47 0.9500
C48 C49 1.389(8)
C48 H48 0.9500
C49 C50 1.455(8)
C50 C51 1.367(7)
C50 C58 1.467(7)
C51 N2 1.430(7)
C51 C52 1.469(8)
C52 C53 1.389(8)
C52 C57 1.400(8)
C53 C54 1.371(9)
C53 H53 0.9500
C54 C55 1.394(10)
C54 H54 0.9500
C55 C56 1.384(10)
C55 H55 0.9500
C56 C57 1.381(9)
C56 H56 0.9500
C57 H57 0.9500
C58 C59 1.338(7)
C58 H58 0.9500
C59 O7 1.411(6)
C59 C60 1.472(7)
C60 C65 1.386(8)
C60 C61 1.389(7)
C61 C62 1.383(8)
C61 H61 0.9500
C62 C63 1.369(9)
C62 H62 0.9500
C63 C64 1.383(9)
C63 H63 0.9500
C64 C65 1.383(8)
C64 H64 0.9500
C65 H65 0.9500
C66 O8 1.193(7)
C66 O7 1.366(6)
C66 C67 1.487(8)
C67 C72 1.383(8)
C67 C68 1.392(8)
C68 C69 1.377(9)
C68 H68 0.9500
C69 C70 1.371(10)
C69 H69 0.9500
C70 C71 1.380(9)
C70 H70 0.9500
C71 C72 1.393(8)
C71 H71 0.9500
C72 H72 0.9500
N1 S1 1.682(4)
N2 S2 1.692(4)
O1 S1 1.420(4)
O2 S1 1.434(4)
O5 S2 1.443(4)
O6 S2 1.422(4)
